data_4331330
loop_
_publ_author_name
'Martin M. Kimani'
'Lindsey Thompson'
'Whitney Snider'
'Colin D. McMillen'
'Joseph W. Kolis'

_publ_contact_author_address
;Chemistry Department Main Office
Clemson University Department of Chemistry
219 Hunter Laboratories
P.O. Box 340973
Clemson, SC 29634-0973
;
_publ_contact_author_email kjoseph@clemson.edu
_publ_contact_author_fax 864-656-6613
_publ_contact_author_name 'Joseph Kolis'
_publ_contact_author_phone '(864) 656-4739 / 502'
_publ_section_title
;
 Hydrothermal Synthesis and Spectroscopic Properties of a New Glaserite
 Material, K3RE(VO4)2 (RE = Sc, Y, Dy, Ho, Er, Yb, Lu, or Tm) with
 Potential Lasing and Optical Properties
;
_journal_name_full 'Inorganic Chemistry'
_journal_page_first 13271
_journal_page_last 13280
_journal_paper_doi 10.1021/ic301922e
_journal_volume 51
_journal_year 2012
_chemical_formula_moiety 'K3 O8 Tm V2'
_chemical_formula_sum 'K3 O8 Tm V2'
_chemical_formula_weight 516.11
_chemical_name_systematic
; 
 ? 
;
_space_group_IT_number 164
_symmetry_cell_setting trigonal
_symmetry_Int_Tables_number 164
_symmetry_space_group_name_Hall '-P 3 2"'
_symmetry_space_group_name_H-M 'P -3 m 1'
_atom_sites_solution_primary direct
_atom_sites_solution_secondary difmap
_audit_creation_method SHELXL-97
_cell_angle_alpha 90.00
_cell_angle_beta 90.00
_cell_angle_gamma 120.00
_cell_formula_units_Z 1
_cell_length_a 5.8835(8)
_cell_length_b 5.8835(8)
_cell_length_c 7.6085(15)
_cell_measurement_reflns_used 2302
_cell_measurement_temperature 293(2)
_cell_measurement_theta_max 29.62
_cell_measurement_theta_min 4.00
_cell_volume 228.09(6)
_computing_cell_refinement 'CrystalClear (Rigaku/MSC,2006)'
_computing_data_collection 'CrystalClear (Rigaku/MSC,2006)'
_computing_data_reduction 'CrystalClear (Rigaku/MSC,2006)'
_computing_molecular_graphics 'SHELXTL 6.10 (Sheldrick,2008)'
_computing_publication_material 'SHELXTL 6.10 (Sheldrick,2008)'
_computing_structure_refinement 'SHELXTL 6.10 (Sheldrick,2008)'
_computing_structure_solution 'SHELXTL 6.10 (Sheldrick,2008)'
_diffrn_ambient_temperature 293(2)
_diffrn_detector_area_resol_mean 14.6306
_diffrn_measured_fraction_theta_full 0.995
_diffrn_measured_fraction_theta_max 0.919
_diffrn_measurement_device_type 'Rigaku, AFC8S diffractometer'
_diffrn_measurement_method dtprofit.ref
_diffrn_radiation_monochromator graphite
_diffrn_radiation_source 'fine-focus sealed tube'
_diffrn_radiation_type MoK\a
_diffrn_radiation_wavelength 0.71073
_diffrn_reflns_av_R_equivalents 0.0815
_diffrn_reflns_av_sigmaI/netI 0.0355
_diffrn_reflns_limit_h_max 7
_diffrn_reflns_limit_h_min -7
_diffrn_reflns_limit_k_max 8
_diffrn_reflns_limit_k_min -8
_diffrn_reflns_limit_l_max 8
_diffrn_reflns_limit_l_min -10
_diffrn_reflns_number 2302
_diffrn_reflns_theta_full 27.00
_diffrn_reflns_theta_max 29.62
_diffrn_reflns_theta_min 4.00
_diffrn_standards_decay_% 0
_diffrn_standards_interval_count 0
_diffrn_standards_interval_time 0
_diffrn_standards_number 0
_exptl_absorpt_coefficient_mu 13.026
_exptl_absorpt_correction_T_max 0.002
_exptl_absorpt_correction_T_min 0.001
_exptl_absorpt_correction_type multi-scan
_exptl_absorpt_process_details 'REQAB, CrystalClear'
_exptl_crystal_colour colorless
_exptl_crystal_density_diffrn 3.757
_exptl_crystal_description hexagon
_exptl_crystal_F_000 236
_exptl_crystal_size_max 0.28
_exptl_crystal_size_mid 0.24
_exptl_crystal_size_min 0.20
_refine_diff_density_max 1.168
_refine_diff_density_min -1.676
_refine_diff_density_rms 0.301
_refine_ls_extinction_method none
_refine_ls_goodness_of_fit_ref 1.224
_refine_ls_matrix_type full
_refine_ls_number_parameters 20
_refine_ls_number_reflns 260
_refine_ls_number_restraints 0
_refine_ls_restrained_S_all 1.224
_refine_ls_R_factor_all 0.0354
_refine_ls_R_factor_gt 0.0345
_refine_ls_shift/su_max 0.000
_refine_ls_shift/su_mean 0.000
_refine_ls_structure_factor_coef Fsqd
_refine_ls_weighting_details 'calc w=1/[\s^2^(Fo^2^)+(0.0119P)^2^+3.8795P] where P=(Fo^2^+2Fc^2^)/3'
_refine_ls_weighting_scheme calc
_refine_ls_wR_factor_gt 0.0822
_refine_ls_wR_factor_ref 0.0831
_reflns_number_gt 256
_reflns_number_total 260
_reflns_threshold_expression >2sigma(I)
_cod_data_source_file ic301922e_si_015_8.cif
_cod_data_source_block K3TmV2O8
_cod_database_code 4331330

loop_
_symmetry_equiv_pos_as_xyz
'x, y, z'
'-y, x-y, z'
'-x+y, -x, z'
'y, x, -z'
'x-y, -y, -z'
'-x, -x+y, -z'
'-x, -y, -z'
'y, -x+y, -z'
'x-y, x, -z'
'-y, -x, z'
'-x+y, y, z'
'x, x-y, z'

loop_
_atom_site_label
_atom_site_type_symbol
_atom_site_fract_x
_atom_site_fract_y
_atom_site_fract_z
_atom_site_U_iso_or_equiv
_atom_site_adp_type
_atom_site_occupancy
_atom_site_symmetry_multiplicity
_atom_site_calc_flag
_atom_site_refinement_flags
Tm1 Tm 1.0000 0.0000 0.5000 0.0132(3) Uani 1 12 d S
K1 K 0.6667 0.3333 0.7033(5) 0.0244(7) Uani 1 6 d S
O1 O 0.6667 0.3333 1.037(2) 0.067(6) Uani 1 6 d S
O2 O 0.1740(9) -0.1740(9) 0.6712(16) 0.062(3) Uani 1 2 d S
V1 V 0.6667 0.3333 1.2515(3) 0.0138(5) Uani 1 6 d S
K2 K 0.0000 0.0000 1.0000 0.054(2) Uani 1 12 d S

loop_
_atom_site_aniso_label
_atom_site_aniso_U_11
_atom_site_aniso_U_22
_atom_site_aniso_U_33
_atom_site_aniso_U_23
_atom_site_aniso_U_13
_atom_site_aniso_U_12
Tm1 0.0112(3) 0.0112(3) 0.0174(5) 0.000 0.000 0.00558(17)
K1 0.0245(11) 0.0245(11) 0.0243(17) 0.000 0.000 0.0123(5)
O1 0.086(9) 0.086(9) 0.029(8) 0.000 0.000 0.043(5)
O2 0.042(4) 0.042(4) 0.104(8) 0.027(3) -0.027(3) 0.022(4)
V1 0.0141(7) 0.0141(7) 0.0131(11) 0.000 0.000 0.0071(4)
K2 0.074(3) 0.074(3) 0.014(2) 0.000 0.000 0.0371(16)

loop_
_atom_type_symbol
_atom_type_description
_atom_type_scat_dispersion_real
_atom_type_scat_dispersion_imag
_atom_type_scat_source
O O 0.0106 0.0060 'International Tables Vol C Tables 4.2.6.8 and 6.1.1.4'
K K 0.2009 0.2494 'International Tables Vol C Tables 4.2.6.8 and 6.1.1.4'
V V 0.3005 0.5294 'International Tables Vol C Tables 4.2.6.8 and 6.1.1.4'
Tm Tm -0.3139 5.2483 'International Tables Vol C Tables 4.2.6.8 and 6.1.1.4'

loop_
_geom_angle_atom_site_label_1
_geom_angle_atom_site_label_2
_geom_angle_atom_site_label_3
_geom_angle
_geom_angle_site_symmetry_1
_geom_angle_site_symmetry_3
O2 Tm1 O2 180.0(4) 2_655 8_656
O2 Tm1 O2 91.5(5) 2_655 7_656
O2 Tm1 O2 88.5(5) 8_656 7_656
O2 Tm1 O2 88.5(5) 2_655 1_655
O2 Tm1 O2 91.5(5) 8_656 1_655
O2 Tm1 O2 180.0(5) 7_656 1_655
O2 Tm1 O2 91.5(5) 2_655 9_656
O2 Tm1 O2 88.5(5) 8_656 9_656
O2 Tm1 O2 88.5(5) 7_656 9_656
O2 Tm1 O2 91.5(5) 1_655 9_656
O2 Tm1 O2 88.5(5) 2_655 3_655
O2 Tm1 O2 91.5(5) 8_656 3_655
O2 Tm1 O2 91.5(5) 7_656 3_655
O2 Tm1 O2 88.5(5) 1_655 3_655
O2 Tm1 O2 180.000(1) 9_656 3_655
O2 Tm1 K1 127.74(4) 2_655 7_756
O2 Tm1 K1 52.26(4) 8_656 7_756
O2 Tm1 K1 119.2(4) 7_656 7_756
O2 Tm1 K1 60.8(4) 1_655 7_756
O2 Tm1 K1 52.26(4) 9_656 7_756
O2 Tm1 K1 127.74(4) 3_655 7_756
O2 Tm1 K1 52.26(4) 2_655 .
O2 Tm1 K1 127.74(4) 8_656 .
O2 Tm1 K1 60.8(4) 7_656 .
O2 Tm1 K1 119.2(4) 1_655 .
O2 Tm1 K1 127.74(4) 9_656 .
O2 Tm1 K1 52.26(4) 3_655 .
K1 Tm1 K1 180.00(10) 7_756 .
O2 Tm1 K1 127.74(4) 2_655 7_656
O2 Tm1 K1 52.26(4) 8_656 7_656
O2 Tm1 K1 52.26(4) 7_656 7_656
O2 Tm1 K1 127.74(4) 1_655 7_656
O2 Tm1 K1 119.2(4) 9_656 7_656
O2 Tm1 K1 60.8(4) 3_655 7_656
K1 Tm1 K1 104.03(6) 7_756 7_656
K1 Tm1 K1 75.97(6) . 7_656
O2 Tm1 K1 52.26(4) 2_655 1_655
O2 Tm1 K1 127.74(4) 8_656 1_655
O2 Tm1 K1 127.74(4) 7_656 1_655
O2 Tm1 K1 52.26(4) 1_655 1_655
O2 Tm1 K1 60.8(4) 9_656 1_655
O2 Tm1 K1 119.2(4) 3_655 1_655
K1 Tm1 K1 75.97(6) 7_756 1_655
K1 Tm1 K1 104.03(6) . 1_655
K1 Tm1 K1 180.0 7_656 1_655
O2 Tm1 K1 119.2(4) 2_655 1_545
O2 Tm1 K1 60.8(4) 8_656 1_545
O2 Tm1 K1 127.74(4) 7_656 1_545
O2 Tm1 K1 52.26(4) 1_655 1_545
O2 Tm1 K1 127.74(4) 9_656 1_545
O2 Tm1 K1 52.26(4) 3_655 1_545
K1 Tm1 K1 75.97(6) 7_756 1_545
K1 Tm1 K1 104.03(6) . 1_545
K1 Tm1 K1 75.97(6) 7_656 1_545
K1 Tm1 K1 104.03(6) 1_655 1_545
O2 Tm1 K1 60.8(4) 2_655 7_766
O2 Tm1 K1 119.2(4) 8_656 7_766
O2 Tm1 K1 52.26(4) 7_656 7_766
O2 Tm1 K1 127.74(4) 1_655 7_766
O2 Tm1 K1 52.26(4) 9_656 7_766
O2 Tm1 K1 127.74(4) 3_655 7_766
K1 Tm1 K1 104.03(6) 7_756 7_766
K1 Tm1 K1 75.97(6) . 7_766
K1 Tm1 K1 104.03(6) 7_656 7_766
K1 Tm1 K1 75.97(6) 1_655 7_766
K1 Tm1 K1 180.0 1_545 7_766
O1 K1 O2 94.7(3) . 3_655
O1 K1 O2 94.7(3) . 2_655
O2 K1 O2 62.7(4) 3_655 2_655
O1 K1 O2 94.7(3) . .
O2 K1 O2 56.9(4) 3_655 .
O2 K1 O2 119.32(7) 2_655 .
O1 K1 O2 94.7(3) . 1_665
O2 K1 O2 119.32(7) 3_655 1_665
O2 K1 O2 56.9(4) 2_655 1_665
O2 K1 O2 170.1(5) . 1_665
O1 K1 O2 94.7(3) . 2
O2 K1 O2 119.32(7) 3_655 2
O2 K1 O2 170.1(5) 2_655 2
O2 K1 O2 62.7(4) . 2
O2 K1 O2 119.32(7) 1_665 2
O1 K1 O2 94.7(3) . 3_665
O2 K1 O2 170.1(5) 3_655 3_665
O2 K1 O2 119.32(7) 2_655 3_665
O2 K1 O2 119.32(7) . 3_665
O2 K1 O2 62.7(4) 1_665 3_665
O2 K1 O2 56.9(4) 2 3_665
O1 K1 O2 150.32(14) . 7_656
O2 K1 O2 60.5(3) 3_655 7_656
O2 K1 O2 60.5(3) 2_655 7_656
O2 K1 O2 85.2(3) . 7_656
O2 K1 O2 85.2(3) 1_665 7_656
O2 K1 O2 111.2(2) 2 7_656
O2 K1 O2 111.2(2) 3_665 7_656
O1 K1 O2 150.32(14) . 9_556
O2 K1 O2 85.2(3) 3_655 9_556
O2 K1 O2 111.2(2) 2_655 9_556
O2 K1 O2 60.5(3) . 9_556
O2 K1 O2 111.2(2) 1_665 9_556
O2 K1 O2 60.5(3) 2 9_556
O2 K1 O2 85.2(3) 3_665 9_556
O2 K1 O2 50.8(2) 7_656 9_556
O1 K1 O2 150.32(14) . 8_666
O2 K1 O2 111.2(2) 3_655 8_666
O2 K1 O2 85.2(3) 2_655 8_666
O2 K1 O2 111.2(2) . 8_666
O2 K1 O2 60.5(3) 1_665 8_666
O2 K1 O2 85.2(3) 2 8_666
O2 K1 O2 60.5(3) 3_665 8_666
O2 K1 O2 50.8(2) 7_656 8_666
O2 K1 O2 50.8(2) 9_556 8_666
O1 K1 V1 84.22(7) . 7_767
O2 K1 V1 91.92(19) 3_655 7_767
O2 K1 V1 30.39(16) 2_655 7_767
O2 K1 V1 148.67(17) . 7_767
O2 K1 V1 30.39(15) 1_665 7_767
O2 K1 V1 148.67(18) 2 7_767
O2 K1 V1 91.92(19) 3_665 7_767
O2 K1 V1 80.86(9) 7_656 7_767
O2 K1 V1 125.46(17) 9_556 7_767
O2 K1 V1 80.86(9) 8_666 7_767
O1 K1 V1 84.22(7) . 7_657
O2 K1 V1 30.39(16) 3_655 7_657
O2 K1 V1 91.92(19) 2_655 7_657
O2 K1 V1 30.39(16) . 7_657
O2 K1 V1 148.67(18) 1_665 7_657
O2 K1 V1 91.92(19) 2 7_657
O2 K1 V1 148.67(18) 3_665 7_657
O2 K1 V1 80.86(9) 7_656 7_657
O2 K1 V1 80.86(9) 9_556 7_657
O2 K1 V1 125.46(17) 8_666 7_657
V1 K1 V1 119.00(2) 7_767 7_657
V1 O1 K1 180.000(2) . .
V1 O1 K2 94.8(3) . 1_655
K1 O1 K2 85.2(3) . 1_655
V1 O1 K2 94.8(3) . .
K1 O1 K2 85.2(3) . .
K2 O1 K2 119.31(8) 1_655 .
V1 O1 K2 94.8(3) . 1_665
K1 O1 K2 85.2(3) . 1_665
K2 O1 K2 119.31(8) 1_655 1_665
K2 O1 K2 119.31(8) . 1_665
V1 O2 Tm1 163.6(8) 7_657 1_455
V1 O2 K1 89.75(16) 7_657 .
Tm1 O2 K1 91.64(16) 1_455 .
V1 O2 K1 89.75(16) 7_657 1_445
Tm1 O2 K1 91.64(16) 1_455 1_445
K1 O2 K1 170.1(5) . 1_445
V1 O2 K2 105.4(5) 7_657 .
Tm1 O2 K2 91.0(4) 1_455 .
K1 O2 K2 85.3(3) . .
K1 O2 K2 85.3(3) 1_445 .
V1 O2 K1 80.2(5) 7_657 7_656
Tm1 O2 K1 83.4(4) 1_455 7_656
K1 O2 K1 94.8(3) . 7_656
K1 O2 K1 94.8(3) 1_445 7_656
K2 O2 K1 174.3(3) . 7_656
O1 V1 O2 109.9(4) . 7_657
O1 V1 O2 109.9(5) . 8_667
O2 V1 O2 109.0(5) 7_657 8_667
O1 V1 O2 109.9(5) . 9_557
O2 V1 O2 109.0(5) 7_657 9_557
O2 V1 O2 109.0(5) 8_667 9_557
O1 V1 K1 95.78(7) . 7_767
O2 V1 K1 59.87(5) 7_657 7_767
O2 V1 K1 59.87(5) 8_667 7_767
O2 V1 K1 154.3(5) 9_557 7_767
O1 V1 K1 95.78(7) . 7_657
O2 V1 K1 59.87(5) 7_657 7_657
O2 V1 K1 154.3(5) 8_667 7_657
O2 V1 K1 59.87(5) 9_557 7_657
K1 V1 K1 119.00(2) 7_767 7_657
O1 V1 K1 95.78(7) . 7_667
O2 V1 K1 154.3(5) 7_657 7_667
O2 V1 K1 59.87(5) 8_667 7_667
O2 V1 K1 59.87(5) 9_557 7_667
K1 V1 K1 119.00(3) 7_767 7_667
K1 V1 K1 119.00(3) 7_657 7_667
O1 V1 K1 180.000(5) . 1_556
O2 V1 K1 70.1(4) 7_657 1_556
O2 V1 K1 70.1(5) 8_667 1_556
O2 V1 K1 70.1(5) 9_557 1_556
K1 V1 K1 84.22(7) 7_767 1_556
K1 V1 K1 84.22(7) 7_657 1_556
K1 V1 K1 84.22(7) 7_667 1_556
O1 V1 K2 60.61(3) . 1_655
O2 V1 K2 49.3(4) 7_657 1_655
O2 V1 K2 125.22(17) 8_667 1_655
O2 V1 K2 125.22(17) 9_557 1_655
K1 V1 K2 67.42(4) 7_767 1_655
K1 V1 K2 67.42(4) 7_657 1_655
K1 V1 K2 156.39(9) 7_667 1_655
K1 V1 K2 119.39(3) 1_556 1_655
O1 V1 K2 60.61(3) . .
O2 V1 K2 125.22(18) 7_657 .
O2 V1 K2 125.22(17) 8_667 .
O2 V1 K2 49.3(4) 9_557 .
K1 V1 K2 156.39(9) 7_767 .
K1 V1 K2 67.42(4) 7_657 .
K1 V1 K2 67.42(4) 7_667 .
K1 V1 K2 119.39(3) 1_556 .
K2 V1 K2 97.97(4) 1_655 .
O1 V1 K2 60.61(3) . 1_665
O2 V1 K2 125.22(18) 7_657 1_665
O2 V1 K2 49.3(4) 8_667 1_665
O2 V1 K2 125.22(17) 9_557 1_665
K1 V1 K2 67.42(4) 7_767 1_665
K1 V1 K2 156.39(9) 7_657 1_665
K1 V1 K2 67.42(4) 7_667 1_665
K1 V1 K2 119.39(3) 1_556 1_665
K2 V1 K2 97.97(4) 1_655 1_665
K2 V1 K2 97.97(4) . 1_665
O2 K2 O2 180.000(2) 3 9_557
O2 K2 O2 60.1(2) 3 .
O2 K2 O2 119.9(2) 9_557 .
O2 K2 O2 119.9(2) 3 7_557
O2 K2 O2 60.1(2) 9_557 7_557
O2 K2 O2 180.0 . 7_557
O2 K2 O2 60.1(2) 3 2
O2 K2 O2 119.9(2) 9_557 2
O2 K2 O2 60.1(2) . 2
O2 K2 O2 119.9(2) 7_557 2
O2 K2 O2 119.9(2) 3 8_557
O2 K2 O2 60.1(2) 9_557 8_557
O2 K2 O2 119.9(2) . 8_557
O2 K2 O2 60.1(2) 7_557 8_557
O2 K2 O2 180.000(1) 2 8_557
O2 K2 O1 102.7(3) 3 7_657
O2 K2 O1 77.3(3) 9_557 7_657
O2 K2 O1 49.9(3) . 7_657
O2 K2 O1 130.1(3) 7_557 7_657
O2 K2 O1 102.7(3) 2 7_657
O2 K2 O1 77.3(3) 8_557 7_657
O2 K2 O1 77.3(3) 3 1_455
O2 K2 O1 102.7(3) 9_557 1_455
O2 K2 O1 130.1(3) . 1_455
O2 K2 O1 49.9(3) 7_557 1_455
O2 K2 O1 77.3(3) 2 1_455
O2 K2 O1 102.7(3) 8_557 1_455
O1 K2 O1 180.0(6) 7_657 1_455
O2 K2 O1 130.1(3) 3 .
O2 K2 O1 49.9(3) 9_557 .
O2 K2 O1 77.3(3) . .
O2 K2 O1 102.7(3) 7_557 .
O2 K2 O1 77.3(3) 2 .
O2 K2 O1 102.7(3) 8_557 .
O1 K2 O1 60.69(9) 7_657 .
O1 K2 O1 119.31(9) 1_455 .
O2 K2 O1 49.9(3) 3 7_557
O2 K2 O1 130.1(3) 9_557 7_557
O2 K2 O1 102.7(3) . 7_557
O2 K2 O1 77.3(3) 7_557 7_557
O2 K2 O1 102.7(3) 2 7_557
O2 K2 O1 77.3(3) 8_557 7_557
O1 K2 O1 119.31(9) 7_657 7_557
O1 K2 O1 60.69(9) 1_455 7_557
O1 K2 O1 180.0 . 7_557
O2 K2 O1 102.7(3) 3 7_667
O2 K2 O1 77.3(3) 9_557 7_667
O2 K2 O1 102.7(3) . 7_667
O2 K2 O1 77.3(3) 7_557 7_667
O2 K2 O1 49.9(3) 2 7_667
O2 K2 O1 130.1(3) 8_557 7_667
O1 K2 O1 119.31(9) 7_657 7_667
O1 K2 O1 60.69(9) 1_455 7_667
O1 K2 O1 60.69(9) . 7_667
O1 K2 O1 119.31(8) 7_557 7_667
O2 K2 O1 77.3(3) 3 1_445
O2 K2 O1 102.7(3) 9_557 1_445
O2 K2 O1 77.3(3) . 1_445
O2 K2 O1 102.7(3) 7_557 1_445
O2 K2 O1 130.1(3) 2 1_445
O2 K2 O1 49.9(3) 8_557 1_445
O1 K2 O1 60.69(9) 7_657 1_445
O1 K2 O1 119.31(9) 1_455 1_445
O1 K2 O1 119.31(8) . 1_445
O1 K2 O1 60.69(9) 7_557 1_445
O1 K2 O1 180.0 7_667 1_445

loop_
_geom_bond_atom_site_label_1
_geom_bond_atom_site_label_2
_geom_bond_distance
_geom_bond_site_symmetry_2
Tm1 O2 2.200(8) 2_655
Tm1 O2 2.200(8) 8_656
Tm1 O2 2.200(8) 7_656
Tm1 O2 2.200(8) 1_655
Tm1 O2 2.200(8) 9_656
Tm1 O2 2.200(8) 3_655
K1 O1 2.542(18) .
K1 O2 3.280(14) 7_656
K1 O2 3.280(14) 9_556
K1 O2 3.280(14) 8_666
K1 V1 3.4142(6) 7_767
K1 V1 3.4142(6) 7_657
O1 V1 1.628(17) .
O1 K2 3.4088(15) 1_655
O1 K2 3.4088(15) .
O1 K2 3.4088(15) 1_665
O2 V1 1.727(8) 7_657
O2 Tm1 2.200(8) 1_455
O2 K1 2.9528(13) 1_445
O2 K2 3.066(13) .
O2 K1 3.280(14) 7_656
V1 O2 1.727(8) 7_657
V1 O2 1.727(8) 8_667
V1 O2 1.727(8) 9_557
V1 K1 3.4142(6) 7_767
V1 K1 3.4142(6) 7_657
V1 K1 3.4142(6) 7_667
V1 K1 3.438(5) 1_556
K2 O2 3.066(13) 3
K2 O2 3.066(13) 9_557
K2 O2 3.066(13) 7_557
K2 O2 3.066(13) 2
K2 O2 3.066(13) 8_557
K2 O1 3.4088(15) 7_657
K2 O1 3.4088(15) 1_455
K2 O1 3.4088(16) 7_557
K2 O1 3.4088(16) 7_667
K2 O1 3.4088(16) 1_445
